data_4061851
loop_
_publ_author_name
'Yumiko Nakajima'
'Hiroharu Suzuk'

_publ_section_title
;
 Nitrogen-Nitrogen Bond Cleavage of Hydrazine Derivatives by Trinuclear
Pentahydride Complex of Ruthenium,
(Cp'Ru)3(m-H)3(m3-H)2 (Cp' = h5-C5Me5)
;
_journal_name_full Organometallics
_journal_year 2003
_chemical_formula_sum 'C30 H48 N2 Ru3'
_chemical_formula_weight 739.91
_space_group_IT_number 2
_symmetry_cell_setting triclinic
_symmetry_space_group_name_Hall '-P 1'
_symmetry_space_group_name_H-M 'P -1'
_cell_angle_alpha 74.785(4)
_cell_angle_beta 72.418(6)
_cell_angle_gamma 60.2500(19)
_cell_formula_units_Z 2
_cell_length_a 11.0087(11)
_cell_length_b 11.0370(19)
_cell_length_c 15.699(3)
_cell_measurement_temperature 223(2)
_cell_volume 1564.0(4)
_diffrn_ambient_temperature 223(2)
_exptl_crystal_density_diffrn 1.571
_cod_database_code 4061851

loop_
_symmetry_equiv_pos_as_xyz
'x, y, z'
'-x, -y, -z'

loop_
_atom_site_label
_atom_site_type_symbol
_atom_site_fract_x
_atom_site_fract_y
_atom_site_fract_z
_atom_site_U_iso_or_equiv
_atom_site_adp_type
_atom_site_occupancy
_atom_site_symmetry_multiplicity
_atom_site_calc_flag
_atom_site_refinement_flags
_atom_site_disorder_assembly
_atom_site_disorder_group
Ru1 Ru 0.30958(8) 0.23384(8) 0.24600(5) 0.0251(2) Uani 1 1 d . . .
Ru2 Ru 0.59092(7) 0.05181(8) 0.24952(5) 0.0244(2) Uani 1 1 d . . .
Ru3 Ru 0.40576(8) -0.04940(8) 0.25363(5) 0.0248(2) Uani 1 1 d . . .
N1 N 0.4059(11) 0.0648(10) 0.3336(7) 0.048(2) Uani 1 1 d . . .
N2 N 0.4669(12) 0.0919(11) 0.1677(7) 0.053(3) Uani 1 1 d . . .
C1 C 0.1786(18) 0.4218(14) 0.3135(12) 0.073(5) Uani 1 1 d . . .
C2 C 0.0895(17) 0.3712(16) 0.3019(14) 0.081(5) Uani 1 1 d . . .
C3 C 0.1031(19) 0.3771(17) 0.2096(14) 0.076(5) Uani 1 1 d . . .
C4 C 0.193(2) 0.435(2) 0.1628(13) 0.098(7) Uani 1 1 d . . .
C5 C 0.2444(19) 0.4597(15) 0.2232(18) 0.093(7) Uani 1 1 d . . .
C6 C 0.195(3) 0.437(3) 0.4005(17) 0.155(13) Uani 1 1 d . . .
H6A H 0.2664 0.4690 0.3889 0.233 Uiso 1 1 calc R . .
H6B H 0.2245 0.3460 0.4385 0.233 Uiso 1 1 calc R . .
H6C H 0.1041 0.5042 0.4309 0.233 Uiso 1 1 calc R . .
C7 C -0.004(2) 0.326(3) 0.380(2) 0.22(2) Uani 1 1 d . . .
H7A H 0.0266 0.3116 0.4350 0.324 Uiso 1 1 calc R . .
H7B H 0.0041 0.2381 0.3709 0.324 Uiso 1 1 calc R . .
H7C H -0.1021 0.3976 0.3838 0.324 Uiso 1 1 calc R . .
C8 C 0.024(3) 0.340(3) 0.166(3) 0.22(2) Uani 1 1 d . . .
H8A H 0.0053 0.2641 0.2044 0.327 Uiso 1 1 calc R . .
H8B H 0.0821 0.3099 0.1080 0.327 Uiso 1 1 calc R . .
H8C H -0.0653 0.4217 0.1572 0.327 Uiso 1 1 calc R . .
C9 C 0.241(4) 0.471(3) 0.0620(15) 0.24(2) Uani 1 1 d . . .
H9A H 0.3251 0.4844 0.0511 0.363 Uiso 1 1 calc R . .
H9B H 0.1647 0.5567 0.0394 0.363 Uiso 1 1 calc R . .
H9C H 0.2632 0.3945 0.0313 0.363 Uiso 1 1 calc R . .
C10 C 0.337(3) 0.537(3) 0.209(3) 0.25(2) Uani 1 1 d . . .
H10A H 0.3218 0.5700 0.2642 0.381 Uiso 1 1 calc R . .
H10B H 0.3095 0.6168 0.1615 0.381 Uiso 1 1 calc R . .
H10C H 0.4372 0.4725 0.1908 0.381 Uiso 1 1 calc R . .
C11 C 0.7472(14) -0.0062(16) 0.3333(9) 0.056(3) Uani 1 1 d . . .
C12 C 0.7197(14) 0.1293(15) 0.2802(10) 0.056(3) Uani 1 1 d . . .
C13 C 0.7605(15) 0.1135(17) 0.1865(10) 0.062(4) Uani 1 1 d . . .
C14 C 0.8132(13) -0.0335(17) 0.1831(10) 0.060(4) Uani 1 1 d . . .
C15 C 0.8077(14) -0.1027(15) 0.2728(11) 0.060(4) Uani 1 1 d . . .
C16 C 0.724(2) -0.032(2) 0.4330(11) 0.094(6) Uani 1 1 d . . .
H16A H 0.6308 0.0383 0.4582 0.141 Uiso 1 1 calc R . .
H16B H 0.7973 -0.0257 0.4516 0.141 Uiso 1 1 calc R . .
H16C H 0.7302 -0.1250 0.4544 0.141 Uiso 1 1 calc R . .
C17 C 0.664(2) 0.2632(17) 0.3192(14) 0.088(6) Uani 1 1 d . . .
H17A H 0.5836 0.2715 0.3689 0.132 Uiso 1 1 calc R . .
H17B H 0.6335 0.3435 0.2729 0.132 Uiso 1 1 calc R . .
H17C H 0.7392 0.2605 0.3408 0.132 Uiso 1 1 calc R . .
C18 C 0.7615(19) 0.224(2) 0.1091(12) 0.089(6) Uani 1 1 d . . .
H18A H 0.7479 0.2027 0.0574 0.133 Uiso 1 1 calc R . .
H18B H 0.8525 0.2262 0.0945 0.133 Uiso 1 1 calc R . .
H18C H 0.6849 0.3145 0.1246 0.133 Uiso 1 1 calc R . .
C19 C 0.8840(18) -0.103(2) 0.0966(12) 0.102(7) Uani 1 1 d . . .
H19A H 0.8628 -0.0305 0.0448 0.153 Uiso 1 1 calc R . .
H19B H 0.8473 -0.1671 0.0981 0.153 Uiso 1 1 calc R . .
H19C H 0.9866 -0.1540 0.0923 0.153 Uiso 1 1 calc R . .
C20 C 0.870(2) -0.2608(18) 0.2999(16) 0.113(8) Uani 1 1 d . . .
H20A H 0.9097 -0.3070 0.2463 0.170 Uiso 1 1 calc R . .
H20B H 0.7952 -0.2847 0.3382 0.170 Uiso 1 1 calc R . .
H20C H 0.9447 -0.2919 0.3326 0.170 Uiso 1 1 calc R . .
C21 C 0.289(2) -0.170(2) 0.3220(14) 0.091(6) Uani 1 1 d . . .
C22 C 0.442(2) -0.2613(16) 0.3152(10) 0.070(5) Uani 1 1 d . . .
C23 C 0.5035(16) -0.2670(14) 0.2225(11) 0.062(4) Uani 1 1 d . . .
C24 C 0.394(2) -0.1777(18) 0.1732(10) 0.070(4) Uani 1 1 d . . .
C25 C 0.2655(19) -0.125(2) 0.2342(15) 0.088(6) Uani 1 1 d . . .
C26 C 0.175(3) -0.144(3) 0.4090(18) 0.194(18) Uani 1 1 d . . .
H26A H 0.2200 -0.1736 0.4602 0.291 Uiso 1 1 calc R . .
H26B H 0.1236 -0.1975 0.4156 0.291 Uiso 1 1 calc R . .
H26C H 0.1086 -0.0444 0.4064 0.291 Uiso 1 1 calc R . .
C27 C 0.516(4) -0.348(3) 0.3920(17) 0.164(14) Uani 1 1 d . . .
H27A H 0.4996 -0.2859 0.4327 0.247 Uiso 1 1 calc R . .
H27B H 0.6173 -0.3992 0.3689 0.247 Uiso 1 1 calc R . .
H27C H 0.4775 -0.4133 0.4243 0.247 Uiso 1 1 calc R . .
C28 C 0.655(2) -0.353(2) 0.1831(16) 0.118(8) Uani 1 1 d . . .
H28A H 0.6864 -0.2973 0.1308 0.178 Uiso 1 1 calc R . .
H28B H 0.6656 -0.4355 0.1651 0.178 Uiso 1 1 calc R . .
H28C H 0.7126 -0.3811 0.2275 0.178 Uiso 1 1 calc R . .
C29 C 0.423(3) -0.160(3) 0.0702(13) 0.139(11) Uani 1 1 d . . .
H29A H 0.5244 -0.1911 0.0462 0.209 Uiso 1 1 calc R . .
H29B H 0.3704 -0.0617 0.0472 0.209 Uiso 1 1 calc R . .
H29C H 0.3923 -0.2162 0.0518 0.209 Uiso 1 1 calc R . .
C30 C 0.118(3) -0.032(3) 0.208(2) 0.176(15) Uani 1 1 d . . .
H30A H 0.0507 0.0221 0.2560 0.263 Uiso 1 1 calc R . .
H30B H 0.0833 -0.0914 0.1973 0.263 Uiso 1 1 calc R . .
H30C H 0.1270 0.0317 0.1530 0.263 Uiso 1 1 calc R . .

loop_
_atom_site_aniso_label
_atom_site_aniso_U_11
_atom_site_aniso_U_22
_atom_site_aniso_U_33
_atom_site_aniso_U_23
_atom_site_aniso_U_13
_atom_site_aniso_U_12
Ru1 0.0193(3) 0.0165(3) 0.0347(4) -0.0038(3) -0.0038(3) -0.0055(3)
Ru2 0.0196(4) 0.0243(4) 0.0290(4) -0.0036(3) -0.0035(3) -0.0107(3)
Ru3 0.0237(4) 0.0203(4) 0.0320(4) -0.0043(3) -0.0036(3) -0.0119(3)
N1 0.048(6) 0.036(5) 0.062(6) -0.011(5) -0.005(5) -0.023(5)
N2 0.062(7) 0.047(6) 0.051(6) 0.004(5) -0.015(5) -0.029(5)
C1 0.070(10) 0.028(7) 0.099(12) -0.031(7) -0.029(9) 0.011(6)
C2 0.053(9) 0.044(8) 0.109(14) -0.003(8) 0.002(9) -0.010(7)
C3 0.071(11) 0.055(9) 0.100(14) 0.002(9) -0.035(10) -0.023(8)
C4 0.101(15) 0.058(11) 0.077(12) -0.009(9) -0.011(11) 0.001(10)
C5 0.065(11) 0.029(7) 0.16(2) 0.001(10) -0.006(12) -0.020(7)
C6 0.15(2) 0.12(2) 0.15(2) -0.082(18) -0.075(19) 0.018(17)
C7 0.094(17) 0.12(2) 0.21(3) 0.032(19) 0.094(19) 0.025(14)
C8 0.14(3) 0.18(3) 0.34(5) -0.11(3) -0.17(3) 0.03(2)
C9 0.24(4) 0.13(2) 0.078(16) 0.035(15) 0.030(18) 0.06(2)
C10 0.14(3) 0.065(16) 0.53(7) 0.02(3) -0.04(3) -0.070(18)
C11 0.041(7) 0.067(9) 0.062(8) -0.010(7) -0.009(6) -0.026(6)
C12 0.047(7) 0.062(9) 0.076(9) -0.016(7) -0.011(6) -0.035(7)
C13 0.052(8) 0.078(11) 0.060(8) -0.002(7) -0.002(6) -0.040(8)
C14 0.033(7) 0.075(10) 0.068(9) -0.016(7) -0.010(6) -0.019(6)
C15 0.038(7) 0.046(7) 0.090(11) -0.013(7) -0.027(7) -0.003(5)
C16 0.114(15) 0.126(17) 0.068(10) 0.036(10) -0.046(10) -0.083(14)
C17 0.098(13) 0.057(10) 0.142(17) -0.029(10) -0.047(12) -0.039(9)
C18 0.080(12) 0.103(14) 0.082(12) 0.026(10) -0.026(9) -0.054(11)
C19 0.056(10) 0.16(2) 0.089(13) -0.065(13) 0.004(9) -0.032(11)
C20 0.117(17) 0.050(10) 0.18(2) -0.017(12) -0.090(16) -0.008(10)
C21 0.106(15) 0.098(14) 0.106(14) -0.037(11) 0.030(11) -0.091(13)
C22 0.123(15) 0.053(9) 0.057(9) 0.012(7) -0.036(9) -0.056(10)
C23 0.071(10) 0.032(7) 0.084(10) -0.020(6) -0.019(8) -0.017(6)
C24 0.098(12) 0.082(11) 0.061(9) -0.019(8) -0.019(8) -0.059(10)
C25 0.066(11) 0.112(16) 0.107(15) -0.045(12) -0.016(10) -0.043(11)
C26 0.26(4) 0.25(4) 0.16(2) -0.13(2) 0.12(2) -0.23(3)
C27 0.31(4) 0.097(18) 0.15(2) 0.051(16) -0.15(3) -0.11(2)
C28 0.087(15) 0.101(17) 0.16(2) -0.068(15) -0.001(14) -0.024(12)
C29 0.28(4) 0.13(2) 0.088(14) 0.018(13) -0.080(19) -0.14(2)
C30 0.084(17) 0.12(2) 0.35(5) -0.06(3) -0.09(2) -0.035(15)

loop_
_geom_bond_atom_site_label_1
_geom_bond_atom_site_label_2
_geom_bond_distance
_geom_bond_site_symmetry_2
_geom_bond_publ_flag
Ru1 N2 1.999(11) . ?
Ru1 N1 2.017(10) . ?
Ru1 C2 2.170(15) . ?
Ru1 C3 2.177(16) . ?
Ru1 C1 2.183(13) . ?
Ru1 C5 2.183(15) . ?
Ru1 C4 2.224(18) . ?
Ru1 Ru2 2.7390(10) . ?
Ru1 Ru3 2.7393(11) . ?
Ru2 N2 1.967(11) . ?
Ru2 N1 2.024(10) . ?
Ru2 C14 2.157(13) . ?
Ru2 C13 2.172(13) . ?
Ru2 C12 2.192(12) . ?
Ru2 C15 2.213(12) . ?
Ru2 C11 2.221(13) . ?
Ru2 Ru3 2.7476(10) . ?
Ru3 N1 1.999(10) . ?
Ru3 N2 2.023(10) . ?
Ru3 C21 2.163(13) . ?
Ru3 C22 2.164(14) . ?
Ru3 C24 2.198(14) . ?
Ru3 C25 2.209(17) . ?
Ru3 C23 2.213(12) . ?
C1 C2 1.42(2) . ?
C1 C5 1.44(3) . ?
C1 C6 1.49(2) . ?
C2 C3 1.40(3) . ?
C2 C7 1.49(3) . ?
C3 C4 1.37(3) . ?
C3 C8 1.50(3) . ?
C4 C5 1.38(3) . ?
C4 C9 1.52(3) . ?
C5 C10 1.56(3) . ?
C11 C15 1.388(19) . ?
C11 C12 1.44(2) . ?
C11 C16 1.48(2) . ?
C12 C13 1.433(19) . ?
C12 C17 1.51(2) . ?
C13 C14 1.44(2) . ?
C13 C18 1.48(2) . ?
C14 C15 1.41(2) . ?
C14 C19 1.53(2) . ?
C15 C20 1.52(2) . ?
C21 C25 1.40(3) . ?
C21 C22 1.45(3) . ?
C21 C26 1.53(2) . ?
C22 C23 1.41(2) . ?
C22 C27 1.50(2) . ?
C23 C24 1.42(2) . ?
C23 C28 1.47(2) . ?
C24 C25 1.38(2) . ?
C24 C29 1.53(2) . ?
C25 C30 1.55(3) . ?
